data_4517276
loop_
_publ_author_name
'Mandal, Jayanta'
'Ghorai, Pravat'
'Pal, Kunal'
'Bhaumik, Tanurima'
'Karmakar, Parimal'
'Saha, Amrita'

_publ_section_title
;
 Development of Rhodamine 6G-Based Fluorescent Chemosensors for Al3+-Ion
 Detection: Effect of Ring Strain and Substituent in Enhancing Its Sensing
 Performance
;
_journal_name_full 'ACS Omega'
_journal_paper_doi 10.1021/acsomega.9b02181
_journal_year 2019
_chemical_formula_sum 'C36 H36 Cl2 N4 O3'
_chemical_formula_weight 643.59
_space_group_crystal_system monoclinic
_space_group_IT_number 14
_space_group_name_Hall '-P 2ybc'
_space_group_name_H-M_alt 'P 1 21/c 1'
_atom_sites_solution_hydrogens geom
_audit_creation_method SHELXL-2017/1
_cell_angle_alpha 90
_cell_angle_beta 94.479(6)
_cell_angle_gamma 90
_cell_formula_units_Z 4
_cell_length_a 13.513(2)
_cell_length_b 9.3806(17)
_cell_length_c 25.521(5)
_cell_measurement_reflns_used 780
_cell_measurement_temperature 143(2)
_cell_measurement_theta_max 27.285
_cell_measurement_theta_min 2.286
_cell_volume 3225.2(10)
_computing_structure_refinement 'SHELXL-2017/1 (Sheldrick, 2017)'
_computing_structure_solution 'SHELXT 2014/5 (Sheldrick, 2014)'
_diffrn_ambient_temperature 143(2)
_diffrn_measured_fraction_theta_full 0.982
_diffrn_measured_fraction_theta_max 0.975
_diffrn_measurement_device_type CCD
_diffrn_measurement_method 'omega and phi scans'
_diffrn_radiation_type MoK\a
_diffrn_radiation_wavelength 0.71073
_diffrn_reflns_av_R_equivalents 0.1020
_diffrn_reflns_av_unetI/netI 0.0863
_diffrn_reflns_Laue_measured_fraction_full 0.982
_diffrn_reflns_Laue_measured_fraction_max 0.975
_diffrn_reflns_limit_h_max 17
_diffrn_reflns_limit_h_min -14
_diffrn_reflns_limit_k_max 11
_diffrn_reflns_limit_k_min -12
_diffrn_reflns_limit_l_max 32
_diffrn_reflns_limit_l_min -32
_diffrn_reflns_number 28853
_diffrn_reflns_point_group_measured_fraction_full 0.982
_diffrn_reflns_point_group_measured_fraction_max 0.975
_diffrn_reflns_theta_full 25.242
_diffrn_reflns_theta_max 27.285
_diffrn_reflns_theta_min 2.286
_diffrn_source 'fine-focus sealed tube'
_exptl_absorpt_coefficient_mu 0.244
_exptl_absorpt_correction_type multi-scan
_exptl_absorpt_process_details SADABAS
_exptl_crystal_colour bronze
_exptl_crystal_density_diffrn 1.325
_exptl_crystal_description block
_exptl_crystal_F_000 1352
_exptl_crystal_size_max 0.140
_exptl_crystal_size_mid 0.100
_exptl_crystal_size_min 0.040
_exptl_transmission_factor_max 0.7428
_exptl_transmission_factor_min 0.6120
_refine_diff_density_max 1.021
_refine_diff_density_min -0.679
_refine_diff_density_rms 0.177
_refine_ls_extinction_method none
_refine_ls_goodness_of_fit_ref 1.080
_refine_ls_hydrogen_treatment constr
_refine_ls_matrix_type full
_refine_ls_number_parameters 406
_refine_ls_number_reflns 7061
_refine_ls_number_restraints 0
_refine_ls_restrained_S_all 1.080
_refine_ls_R_factor_all 0.2103
_refine_ls_R_factor_gt 0.1957
_refine_ls_shift/su_max 0.001
_refine_ls_shift/su_mean 0.000
_refine_ls_structure_factor_coef Fsqd
_refine_ls_weighting_details 'w=1/[\s^2^(Fo^2^)+(0.1603P)^2^+82.4072P] where P=(Fo^2^+2Fc^2^)/3'
_refine_ls_weighting_scheme calc
_refine_ls_wR_factor_gt 0.4969
_refine_ls_wR_factor_ref 0.5038
_reflns_Friedel_coverage 0.000
_reflns_number_gt 5615
_reflns_number_total 7061
_reflns_threshold_expression 'I > 2\s(I)'
_cod_data_source_file ao9b02181_si_005.cif
_cod_data_source_block shelx
_cod_original_sg_symbol_H-M 'P 21/c'
_cod_database_code 4517276
_shelx_shelxl_version_number 2017/1
_shelx_space_group_comment
;
The symmetry employed for this shelxl refinement is uniquely defined
by the following loop, which should always be used as a source of
symmetry information in preference to the above space-group names.
They are only intended as comments.
;

loop_
_space_group_symop_operation_xyz
'x, y, z'
'-x, y+1/2, -z+1/2'
'-x, -y, -z'
'x, -y-1/2, z-1/2'

loop_
_atom_site_label
_atom_site_type_symbol
_atom_site_fract_x
_atom_site_fract_y
_atom_site_fract_z
_atom_site_U_iso_or_equiv
_atom_site_adp_type
_atom_site_occupancy
_atom_site_site_symmetry_order
_atom_site_calc_flag
_atom_site_refinement_flags_posn
_atom_site_refinement_flags_adp
Cl1 Cl 1.0993(2) 0.6890(3) 0.09761(12) 0.0438(7) Uani 1 1 d . .
Cl2 Cl 0.9781(3) 1.1450(4) 0.20343(14) 0.0572(9) Uani 1 1 d . .
O1 O 0.7440(5) 0.3833(7) 0.4593(3) 0.0290(15) Uani 1 1 d . .
O2 O 0.4652(6) 0.3740(11) 0.2442(3) 0.050(2) Uani 1 1 d . .
O3 O 0.9355(7) 0.5421(9) 0.1420(4) 0.048(2) Uani 1 1 d . .
H3 H 0.887095 0.504391 0.155485 0.072 Uiso 1 1 calc R U
N1 N 0.5828(6) 0.3769(9) 0.3141(3) 0.0287(17) Uani 1 1 d . .
N2 N 0.6500(7) -0.0914(9) 0.4937(3) 0.0338(19) Uani 1 1 d . .
H2 H 0.607668 -0.161868 0.487772 0.041 Uiso 1 1 calc R U
N3 N 0.8999(6) 0.8238(9) 0.4233(4) 0.0333(19) Uani 1 1 d . .
H3A H 0.896424 0.906918 0.407301 0.040 Uiso 1 1 calc R U
C1 C 1.0307(8) 0.9059(13) 0.1528(4) 0.038(2) Uani 1 1 d . .
H1 H 1.082978 0.960285 0.140002 0.046 Uiso 1 1 calc R U
C2 C 1.0180(8) 0.7644(13) 0.1392(4) 0.036(2) Uani 1 1 d . .
C3 C 0.9431(8) 0.6791(12) 0.1568(4) 0.034(2) Uani 1 1 d . .
C4 C 0.8766(8) 0.7455(13) 0.1899(4) 0.035(2) Uani 1 1 d . .
C5 C 0.7935(8) 0.6615(13) 0.2080(4) 0.038(2) Uani 1 1 d . .
H5 H 0.747003 0.707560 0.228332 0.046 Uiso 1 1 calc R U
N4 N 0.7819(8) 0.5327(12) 0.1977(4) 0.044(2) Uani 1 1 d . .
C7 C 0.6973(9) 0.4584(15) 0.2196(5) 0.046(3) Uani 1 1 d . .
H7A H 0.663126 0.396636 0.192446 0.055 Uiso 1 1 calc R U
H7B H 0.648897 0.529170 0.230919 0.055 Uiso 1 1 calc R U
C8 C 0.7369(7) 0.3678(12) 0.2668(4) 0.033(2) Uani 1 1 d . .
H8A H 0.786497 0.299304 0.255239 0.040 Uiso 1 1 calc R U
H8B H 0.770853 0.430761 0.293707 0.040 Uiso 1 1 calc R U
C9 C 0.6549(8) 0.2863(12) 0.2913(4) 0.034(2) Uani 1 1 d . .
H9A H 0.620069 0.225554 0.264022 0.041 Uiso 1 1 calc R U
H9B H 0.685289 0.222628 0.319030 0.041 Uiso 1 1 calc R U
C10 C 0.5902(6) 0.4160(10) 0.3713(3) 0.0223(17) Uani 1 1 d . .
C11 C 0.6064(7) 0.2824(11) 0.4049(4) 0.0258(19) Uani 1 1 d . .
C12 C 0.5450(7) 0.1626(11) 0.3953(4) 0.029(2) Uani 1 1 d . .
H12 H 0.492170 0.168253 0.368589 0.034 Uiso 1 1 calc R U
C13 C 0.5585(7) 0.0374(10) 0.4233(4) 0.029(2) Uani 1 1 d . .
C14 C 0.6352(8) 0.0313(10) 0.4646(4) 0.029(2) Uani 1 1 d . .
C15 C 0.7301(9) -0.1112(12) 0.5330(5) 0.040(3) Uani 1 1 d . .
H15A H 0.727735 -0.036485 0.560265 0.048 Uiso 1 1 calc R U
H15B H 0.794163 -0.102610 0.516884 0.048 Uiso 1 1 calc R U
C16 C 0.7227(10) -0.2574(13) 0.5580(5) 0.045(3) Uani 1 1 d . .
H16A H 0.777831 -0.270167 0.584901 0.068 Uiso 1 1 calc R U
H16B H 0.659590 -0.265112 0.574292 0.068 Uiso 1 1 calc R U
H16C H 0.725882 -0.331102 0.530999 0.068 Uiso 1 1 calc R U
C17 C 0.9643(9) 0.9680(12) 0.1862(4) 0.038(2) Uani 1 1 d . .
C18 C 0.8900(8) 0.8870(13) 0.2038(4) 0.036(2) Uani 1 1 d . .
H18 H 0.845896 0.929354 0.226515 0.043 Uiso 1 1 calc R U
C19 C 0.6964(7) 0.1515(10) 0.4748(4) 0.0249(19) Uani 1 1 d . .
H19 H 0.748607 0.149095 0.501950 0.030 Uiso 1 1 calc R U
C20 C 0.6795(7) 0.2734(10) 0.4445(3) 0.0243(18) Uani 1 1 d . .
C21 C 0.7438(7) 0.5029(10) 0.4261(3) 0.0231(18) Uani 1 1 d . .
C22 C 0.6730(7) 0.5220(10) 0.3840(4) 0.0248(18) Uani 1 1 d . .
C23 C 0.6808(6) 0.6499(9) 0.3562(3) 0.0226(18) Uani 1 1 d . .
H23 H 0.633342 0.668206 0.327568 0.027 Uiso 1 1 calc R U
C24 C 0.7536(6) 0.7511(10) 0.3682(3) 0.0235(18) Uani 1 1 d . .
C25 C 0.8257(7) 0.7262(10) 0.4102(3) 0.0240(18) Uani 1 1 d . .
C26 C 0.9821(8) 0.7996(11) 0.4611(4) 0.036(2) Uani 1 1 d . .
H26A H 0.956497 0.761170 0.493539 0.043 Uiso 1 1 calc R U
H26B H 1.013992 0.892374 0.470074 0.043 Uiso 1 1 calc R U
C27 C 1.0601(9) 0.6991(14) 0.4437(6) 0.051(3) Uani 1 1 d . .
H27A H 1.113152 0.689021 0.471906 0.077 Uiso 1 1 calc R U
H27B H 1.030058 0.605742 0.435742 0.077 Uiso 1 1 calc R U
H27C H 1.087680 0.737237 0.412225 0.077 Uiso 1 1 calc R U
C28 C 0.8198(7) 0.5983(10) 0.4393(4) 0.0266(19) Uani 1 1 d . .
H28 H 0.867542 0.578291 0.467711 0.032 Uiso 1 1 calc R U
C29 C 0.7549(8) 0.8913(11) 0.3386(4) 0.036(2) Uani 1 1 d . .
H29A H 0.697823 0.895480 0.312523 0.054 Uiso 1 1 calc R U
H29B H 0.816417 0.898576 0.320839 0.054 Uiso 1 1 calc R U
H29C H 0.751335 0.970538 0.363449 0.054 Uiso 1 1 calc R U
C30 C 0.4931(8) -0.0876(12) 0.4119(4) 0.038(2) Uani 1 1 d . .
H30A H 0.446879 -0.067130 0.381323 0.057 Uiso 1 1 calc R U
H30B H 0.455480 -0.107481 0.442437 0.057 Uiso 1 1 calc R U
H30C H 0.533608 -0.170738 0.404551 0.057 Uiso 1 1 calc R U
C31 C 0.4898(7) 0.4834(10) 0.3761(4) 0.0266(19) Uani 1 1 d . .
C32 C 0.4348(7) 0.4817(11) 0.3284(4) 0.029(2) Uani 1 1 d . .
C33 C 0.3391(7) 0.5362(13) 0.3204(5) 0.038(2) Uani 1 1 d . .
H33 H 0.302116 0.532154 0.287251 0.046 Uiso 1 1 calc R U
C34 C 0.3002(9) 0.5987(13) 0.3656(6) 0.048(3) Uani 1 1 d . .
H34 H 0.235566 0.639035 0.362884 0.058 Uiso 1 1 calc R U
C35 C 0.3551(8) 0.6007(12) 0.4123(5) 0.037(2) Uani 1 1 d . .
H35 H 0.326915 0.642072 0.441655 0.045 Uiso 1 1 calc R U
C36 C 0.4507(8) 0.5451(11) 0.4194(4) 0.031(2) Uani 1 1 d . .
H36 H 0.487725 0.549181 0.452545 0.037 Uiso 1 1 calc R U
C37 C 0.4911(7) 0.4077(11) 0.2894(4) 0.032(2) Uani 1 1 d . .

loop_
_atom_site_aniso_label
_atom_site_aniso_U_11
_atom_site_aniso_U_22
_atom_site_aniso_U_33
_atom_site_aniso_U_23
_atom_site_aniso_U_13
_atom_site_aniso_U_12
Cl1 0.0442(15) 0.0429(15) 0.0465(16) 0.0076(12) 0.0179(12) 0.0070(12)
Cl2 0.075(2) 0.0458(18) 0.0487(18) -0.0144(14) -0.0067(16) -0.0014(16)
O1 0.033(3) 0.026(3) 0.027(3) 0.004(3) -0.009(3) -0.004(3)
O2 0.047(5) 0.077(6) 0.024(4) -0.006(4) -0.017(3) -0.002(4)
O3 0.055(5) 0.039(4) 0.052(5) 0.005(4) 0.023(4) -0.002(4)
N1 0.028(4) 0.035(4) 0.022(4) -0.002(3) -0.004(3) -0.003(3)
N2 0.045(5) 0.027(4) 0.030(4) 0.005(3) -0.001(4) -0.005(4)
N3 0.029(4) 0.028(4) 0.041(5) 0.003(4) -0.009(4) -0.005(3)
C1 0.031(5) 0.046(6) 0.037(6) 0.010(5) -0.007(4) 0.000(5)
C2 0.036(5) 0.047(6) 0.026(5) 0.005(4) 0.005(4) 0.013(5)
C3 0.034(5) 0.044(6) 0.023(5) 0.002(4) 0.003(4) 0.002(5)
C4 0.030(5) 0.050(6) 0.025(5) 0.005(4) -0.001(4) 0.009(5)
C5 0.032(5) 0.055(7) 0.027(5) 0.006(5) 0.001(4) 0.003(5)
N4 0.050(6) 0.055(6) 0.029(5) 0.003(4) 0.011(4) -0.005(5)
C7 0.041(6) 0.064(8) 0.030(5) 0.001(5) -0.001(5) -0.012(6)
C8 0.027(5) 0.041(6) 0.031(5) -0.005(4) 0.000(4) 0.001(4)
C9 0.035(5) 0.040(6) 0.027(5) -0.002(4) 0.003(4) 0.000(4)
C10 0.023(4) 0.027(4) 0.017(4) -0.003(3) 0.002(3) -0.005(3)
C11 0.024(4) 0.033(5) 0.020(4) -0.001(4) 0.003(3) 0.001(4)
C12 0.026(4) 0.036(5) 0.024(4) -0.004(4) -0.003(4) 0.000(4)
C13 0.029(5) 0.026(5) 0.031(5) -0.005(4) 0.005(4) -0.006(4)
C14 0.040(5) 0.019(4) 0.028(5) 0.001(4) 0.010(4) 0.003(4)
C15 0.049(6) 0.028(5) 0.045(6) 0.010(5) 0.005(5) 0.000(5)
C16 0.057(7) 0.042(6) 0.037(6) 0.011(5) 0.002(5) 0.007(6)
C17 0.047(6) 0.034(6) 0.034(5) 0.000(4) 0.001(5) 0.001(5)
C18 0.029(5) 0.048(6) 0.029(5) -0.001(5) -0.002(4) 0.003(5)
C19 0.022(4) 0.031(5) 0.021(4) 0.004(4) -0.005(3) 0.004(4)
C20 0.029(4) 0.024(4) 0.019(4) 0.002(3) 0.002(3) 0.006(4)
C21 0.026(4) 0.025(4) 0.017(4) 0.004(3) -0.005(3) 0.002(4)
C22 0.025(4) 0.025(4) 0.024(4) -0.004(4) -0.002(4) -0.002(4)
C23 0.023(4) 0.023(4) 0.021(4) -0.001(3) -0.004(3) -0.002(3)
C24 0.021(4) 0.030(5) 0.018(4) 0.004(3) -0.005(3) -0.004(4)
C25 0.024(4) 0.027(4) 0.020(4) -0.002(3) -0.002(3) 0.001(4)
C26 0.037(5) 0.032(5) 0.034(5) 0.002(4) -0.015(4) -0.020(4)
C27 0.046(7) 0.050(7) 0.055(8) -0.006(6) -0.019(6) -0.001(6)
C28 0.026(4) 0.031(5) 0.021(4) 0.001(4) -0.005(3) -0.002(4)
C29 0.047(6) 0.032(5) 0.025(5) 0.009(4) -0.013(4) -0.014(5)
C30 0.043(6) 0.034(6) 0.035(6) -0.003(4) -0.001(5) -0.011(5)
C31 0.032(5) 0.022(4) 0.026(4) 0.001(4) -0.001(4) 0.000(4)
C32 0.021(4) 0.038(5) 0.027(5) 0.004(4) -0.001(4) -0.005(4)
C33 0.022(5) 0.052(7) 0.040(6) 0.008(5) -0.003(4) -0.002(5)
C34 0.034(6) 0.038(6) 0.073(9) 0.015(6) 0.007(6) 0.009(5)
C35 0.040(6) 0.032(5) 0.042(6) -0.002(5) 0.013(5) 0.001(5)
C36 0.041(5) 0.030(5) 0.023(4) -0.002(4) 0.007(4) -0.008(4)
C37 0.029(5) 0.034(5) 0.033(5) -0.001(4) -0.001(4) -0.006(4)

loop_
_atom_type_symbol
_atom_type_description
_atom_type_scat_dispersion_real
_atom_type_scat_dispersion_imag
_atom_type_scat_source
C C 0.0033 0.0016 'International Tables Vol C Tables 4.2.6.8 and 6.1.1.4'
H H 0.0000 0.0000 'International Tables Vol C Tables 4.2.6.8 and 6.1.1.4'
N N 0.0061 0.0033 'International Tables Vol C Tables 4.2.6.8 and 6.1.1.4'
O O 0.0106 0.0060 'International Tables Vol C Tables 4.2.6.8 and 6.1.1.4'
Cl Cl 0.1484 0.1585 'International Tables Vol C Tables 4.2.6.8 and 6.1.1.4'

loop_
_geom_angle_atom_site_label_1
_geom_angle_atom_site_label_2
_geom_angle_atom_site_label_3
_geom_angle
C20 O1 C21 117.3(7)
C3 O3 H3 109.5
C37 N1 C9 123.4(8)
C37 N1 C10 112.5(8)
C9 N1 C10 122.6(8)
C14 N2 C15 123.9(9)
C14 N2 H2 118.0
C15 N2 H2 118.0
C25 N3 C26 124.7(8)
C25 N3 H3A 117.6
C26 N3 H3A 117.6
C2 C1 C17 118.5(11)
C2 C1 H1 120.7
C17 C1 H1 120.7
C1 C2 C3 123.4(10)
C1 C2 Cl1 118.3(9)
C3 C2 Cl1 118.3(9)
O3 C3 C2 120.1(10)
O3 C3 C4 123.2(10)
C2 C3 C4 116.7(11)
C18 C4 C3 119.7(10)
C18 C4 C5 121.4(10)
C3 C4 C5 118.9(11)
N4 C5 C4 122.6(11)
N4 C5 H5 118.7
C4 C5 H5 118.7
C5 N4 C7 117.6(11)
N4 C7 C8 108.9(9)
N4 C7 H7A 109.9
C8 C7 H7A 109.9
N4 C7 H7B 109.9
C8 C7 H7B 109.9
H7A C7 H7B 108.3
C9 C8 C7 112.3(9)
C9 C8 H8A 109.1
C7 C8 H8A 109.1
C9 C8 H8B 109.1
C7 C8 H8B 109.1
H8A C8 H8B 107.9
N1 C9 C8 113.9(9)
N1 C9 H9A 108.8
C8 C9 H9A 108.8
N1 C9 H9B 108.8
C8 C9 H9B 108.8
H9A C9 H9B 107.7
N1 C10 C31 101.0(7)
N1 C10 C22 111.1(7)
C31 C10 C22 111.2(8)
N1 C10 C11 110.0(7)
C31 C10 C11 112.8(7)
C22 C10 C11 110.4(7)
C20 C11 C12 117.6(9)
C20 C11 C10 122.2(9)
C12 C11 C10 120.2(8)
C13 C12 C11 122.6(9)
C13 C12 H12 118.7
C11 C12 H12 118.7
C12 C13 C14 118.5(9)
C12 C13 C30 121.3(9)
C14 C13 C30 120.1(9)
N2 C14 C19 120.7(9)
N2 C14 C13 120.1(9)
C19 C14 C13 119.2(8)
N2 C15 C16 109.9(10)
N2 C15 H15A 109.7
C16 C15 H15A 109.7
N2 C15 H15B 109.7
C16 C15 H15B 109.7
H15A C15 H15B 108.2
C15 C16 H16A 109.5
C15 C16 H16B 109.5
H16A C16 H16B 109.5
C15 C16 H16C 109.5
H16A C16 H16C 109.5
H16B C16 H16C 109.5
C18 C17 C1 119.3(11)
C18 C17 Cl2 121.3(9)
C1 C17 Cl2 119.4(9)
C17 C18 C4 122.4(11)
C17 C18 H18 118.8
C4 C18 H18 118.8
C20 C19 C14 119.2(8)
C20 C19 H19 120.4
C14 C19 H19 120.4
C11 C20 O1 124.2(8)
C11 C20 C19 122.9(9)
O1 C20 C19 112.9(8)
C28 C21 C22 123.9(8)
C28 C21 O1 113.7(7)
C22 C21 O1 122.4(8)
C21 C22 C23 115.2(8)
C21 C22 C10 122.2(8)
C23 C22 C10 122.5(8)
C24 C23 C22 123.8(8)
C24 C23 H23 118.1
C22 C23 H23 118.1
C23 C24 C25 119.4(8)
C23 C24 C29 121.4(8)
C25 C24 C29 119.2(8)
N3 C25 C24 121.3(9)
N3 C25 C28 120.2(8)
C24 C25 C28 118.5(8)
N3 C26 C27 115.1(9)
N3 C26 H26A 108.5
C27 C26 H26A 108.5
N3 C26 H26B 108.5
C27 C26 H26B 108.5
H26A C26 H26B 107.5
C26 C27 H27A 109.5
C26 C27 H27B 109.5
H27A C27 H27B 109.5
C26 C27 H27C 109.5
H27A C27 H27C 109.5
H27B C27 H27C 109.5
C21 C28 C25 119.3(8)
C21 C28 H28 120.4
C25 C28 H28 120.4
C24 C29 H29A 109.5
C24 C29 H29B 109.5
H29A C29 H29B 109.5
C24 C29 H29C 109.5
H29A C29 H29C 109.5
H29B C29 H29C 109.5
C13 C30 H30A 109.5
C13 C30 H30B 109.5
H30A C30 H30B 109.5
C13 C30 H30C 109.5
H30A C30 H30C 109.5
H30B C30 H30C 109.5
C32 C31 C36 119.8(9)
C32 C31 C10 110.4(8)
C36 C31 C10 129.8(9)
C31 C32 C33 123.8(10)
C31 C32 C37 109.4(9)
C33 C32 C37 126.8(10)
C32 C33 C34 115.4(10)
C32 C33 H33 122.3
C34 C33 H33 122.3
C35 C34 C33 120.3(10)
C35 C34 H34 119.8
C33 C34 H34 119.8
C34 C35 C36 123.3(11)
C34 C35 H35 118.4
C36 C35 H35 118.4
C31 C36 C35 117.4(10)
C31 C36 H36 121.3
C35 C36 H36 121.3
O2 C37 N1 124.0(10)
O2 C37 C32 129.4(10)
N1 C37 C32 106.5(8)

loop_
_geom_bond_atom_site_label_1
_geom_bond_atom_site_label_2
_geom_bond_distance
Cl1 C2 1.736(11)
Cl2 C17 1.724(12)
O1 C20 1.383(11)
O1 C21 1.407(11)
O2 C37 1.222(13)
O3 C3 1.341(14)
O3 H3 0.8400
N1 C37 1.376(13)
N1 C9 1.448(13)
N1 C10 1.501(11)
N2 C14 1.376(12)
N2 C15 1.429(15)
N2 H2 0.8800
N3 C25 1.380(12)
N3 C26 1.432(12)
N3 H3A 0.8800
C1 C2 1.379(17)
C1 C17 1.410(16)
C1 H1 0.9500
C2 C3 1.393(15)
C3 C4 1.424(14)
C4 C18 1.383(16)
C4 C5 1.475(16)
C5 N4 1.244(16)
C5 H5 0.9500
N4 C7 1.486(15)
C7 C8 1.536(16)
C7 H7A 0.9900
C7 H7B 0.9900
C8 C9 1.521(14)
C8 H8A 0.9900
C8 H8B 0.9900
C9 H9A 0.9900
C9 H9B 0.9900
C10 C31 1.510(13)
C10 C22 1.513(12)
C10 C11 1.526(13)
C11 C20 1.360(13)
C11 C12 1.406(14)
C12 C13 1.378(14)
C12 H12 0.9500
C13 C14 1.422(15)
C13 C30 1.483(13)
C14 C19 1.410(13)
C15 C16 1.519(15)
C15 H15A 0.9900
C15 H15B 0.9900
C16 H16A 0.9800
C16 H16B 0.9800
C16 H16C 0.9800
C17 C18 1.363(16)
C18 H18 0.9500
C19 C20 1.388(12)
C19 H19 0.9500
C21 C28 1.384(13)
C21 C22 1.393(12)
C22 C23 1.401(13)
C23 C24 1.384(12)
C23 H23 0.9500
C24 C25 1.410(12)
C24 C29 1.517(13)
C25 C28 1.417(13)
C26 C27 1.505(18)
C26 H26A 0.9900
C26 H26B 0.9900
C27 H27A 0.9800
C27 H27B 0.9800
C27 H27C 0.9800
C28 H28 0.9500
C29 H29A 0.9800
C29 H29B 0.9800
C29 H29C 0.9800
C30 H30A 0.9800
C30 H30B 0.9800
C30 H30C 0.9800
C31 C32 1.377(13)
C31 C36 1.387(14)
C32 C33 1.390(14)
C32 C37 1.473(14)
C33 C34 1.430(18)
C33 H33 0.9500
C34 C35 1.352(18)
C34 H34 0.9500
C35 C36 1.393(15)
C35 H35 0.9500
C36 H36 0.9500

loop_
_geom_hbond_atom_site_label_D
_geom_hbond_atom_site_label_H
_geom_hbond_atom_site_label_A
_geom_hbond_distance_DH
_geom_hbond_distance_HA
_geom_hbond_distance_DA
_geom_hbond_angle_DHA
_geom_hbond_site_symmetry_A
_geom_hbond_publ_flag
C27 H27A O1 0.98 2.60 3.565(14) 170.0 3_766 yes

loop_
_geom_torsion_atom_site_label_1
_geom_torsion_atom_site_label_2
_geom_torsion_atom_site_label_3
_geom_torsion_atom_site_label_4
_geom_torsion
C17 C1 C2 C3 -0.1(16)
C17 C1 C2 Cl1 179.4(8)
C1 C2 C3 O3 -179.7(10)
Cl1 C2 C3 O3 0.7(14)
C1 C2 C3 C4 0.8(16)
Cl1 C2 C3 C4 -178.7(8)
O3 C3 C4 C18 179.3(10)
C2 C3 C4 C18 -1.3(15)
O3 C3 C4 C5 -1.7(15)
C2 C3 C4 C5 177.7(9)
C18 C4 C5 N4 -177.3(11)
C3 C4 C5 N4 3.8(16)
C4 C5 N4 C7 178.0(9)
C5 N4 C7 C8 -103.2(13)
N4 C7 C8 C9 -179.2(9)
C37 N1 C9 C8 100.8(11)
C10 N1 C9 C8 -94.8(11)
C7 C8 C9 N1 -64.2(12)
C37 N1 C10 C31 -3.2(10)
C9 N1 C10 C31 -169.2(9)
C37 N1 C10 C22 -121.2(9)
C9 N1 C10 C22 72.8(11)
C37 N1 C10 C11 116.2(9)
C9 N1 C10 C11 -49.8(11)
N1 C10 C11 C20 130.3(9)
C31 C10 C11 C20 -117.8(10)
C22 C10 C11 C20 7.3(12)
N1 C10 C11 C12 -49.4(11)
C31 C10 C11 C12 62.5(11)
C22 C10 C11 C12 -172.4(8)
C20 C11 C12 C13 -2.1(14)
C10 C11 C12 C13 177.7(9)
C11 C12 C13 C14 2.4(15)
C11 C12 C13 C30 -179.4(9)
C15 N2 C14 C19 -4.4(15)
C15 N2 C14 C13 174.7(10)
C12 C13 C14 N2 179.3(9)
C30 C13 C14 N2 1.0(15)
C12 C13 C14 C19 -1.6(14)
C30 C13 C14 C19 -179.9(9)
C14 N2 C15 C16 178.8(10)
C2 C1 C17 C18 -0.1(16)
C2 C1 C17 Cl2 -179.6(8)
C1 C17 C18 C4 -0.4(17)
Cl2 C17 C18 C4 179.0(8)
C3 C4 C18 C17 1.2(16)
C5 C4 C18 C17 -177.8(10)
N2 C14 C19 C20 179.8(9)
C13 C14 C19 C20 0.7(14)
C12 C11 C20 O1 -178.4(8)
C10 C11 C20 O1 1.8(14)
C12 C11 C20 C19 1.1(14)
C10 C11 C20 C19 -178.6(8)
C21 O1 C20 C11 -10.4(13)
C21 O1 C20 C19 170.0(8)
C14 C19 C20 C11 -0.5(14)
C14 C19 C20 O1 179.1(8)
C20 O1 C21 C28 -171.1(8)
C20 O1 C21 C22 9.0(13)
C28 C21 C22 C23 -2.5(14)
O1 C21 C22 C23 177.3(8)
C28 C21 C22 C10 -179.1(9)
O1 C21 C22 C10 0.7(14)
N1 C10 C22 C21 -130.8(9)
C31 C10 C22 C21 117.6(10)
C11 C10 C22 C21 -8.5(12)
N1 C10 C22 C23 52.9(12)
C31 C10 C22 C23 -58.7(11)
C11 C10 C22 C23 175.2(8)
C21 C22 C23 C24 1.1(14)
C10 C22 C23 C24 177.6(9)
C22 C23 C24 C25 0.6(14)
C22 C23 C24 C29 -176.5(9)
C26 N3 C25 C24 -172.3(10)
C26 N3 C25 C28 8.4(15)
C23 C24 C25 N3 179.7(9)
C29 C24 C25 N3 -3.1(14)
C23 C24 C25 C28 -1.0(14)
C29 C24 C25 C28 176.3(9)
C25 N3 C26 C27 73.0(14)
C22 C21 C28 C25 2.3(15)
O1 C21 C28 C25 -177.6(8)
N3 C25 C28 C21 178.9(9)
C24 C25 C28 C21 -0.4(13)
N1 C10 C31 C32 0.0(10)
C22 C10 C31 C32 118.0(9)
C11 C10 C31 C32 -117.3(9)
N1 C10 C31 C36 -178.3(10)
C22 C10 C31 C36 -60.3(13)
C11 C10 C31 C36 64.3(13)
C36 C31 C32 C33 -1.5(16)
C10 C31 C32 C33 179.9(10)
C36 C31 C32 C37 -178.6(9)
C10 C31 C32 C37 2.9(11)
C31 C32 C33 C34 1.2(16)
C37 C32 C33 C34 177.8(10)
C32 C33 C34 C35 -0.8(17)
C33 C34 C35 C36 0.6(18)
C32 C31 C36 C35 1.2(14)
C10 C31 C36 C35 179.4(9)
C34 C35 C36 C31 -0.9(16)
C9 N1 C37 O2 -7.6(17)
C10 N1 C37 O2 -173.4(10)
C9 N1 C37 C32 170.8(9)
C10 N1 C37 C32 4.9(11)
C31 C32 C37 O2 173.4(12)
C33 C32 C37 O2 -3.5(19)
C31 C32 C37 N1 -4.8(11)
C33 C32 C37 N1 178.2(10)
